data_7020422
loop_
_publ_author_name
'Shpakovsky, D. B.'
'Banti, C. N.'
'Beaulieu-Houle, G'
'Kourkoumelis, N.'
'Manoli, M.'
'Manos, M. J.'
'Tasiopoulos, A. J.'
'Hadjikakou, S. K.'
'Milaeva, E. R.'
'Charalabopoulos, K.'
'Bakas, T.'
'Butler, I. S.'
'Hadjiliadis, N.'

_publ_section_title
;
 Synthesis, structural characterization and in vitro inhibitory studies
 against human breast cancer of the bis-(2,6-di-tert-butylphenol)tin(iv)
 dichloride and its complexes.
;
_journal_issue 48
_journal_name_full 'Dalton transactions (Cambridge, England : 2003)'
_journal_page_first 14568
_journal_page_last 14582
_journal_paper_doi 10.1039/c2dt31527k
_journal_volume 41
_journal_year 2012
_chemical_formula_moiety 'C38 H52 N4 O2 S2 Sn'
_chemical_formula_sum 'C38 H52 N4 O2 S2 Sn'
_chemical_formula_weight 779.69
_chemical_name_systematic
;
?
;
_space_group_IT_number 14
_symmetry_cell_setting monoclinic
_symmetry_space_group_name_Hall '-P 2ybc'
_symmetry_space_group_name_H-M 'P 1 21/c 1'
_atom_sites_solution_hydrogens geom
_atom_sites_solution_primary direct
_atom_sites_solution_secondary difmap
_audit_creation_method SHELXL-97
_cell_angle_alpha 90.00
_cell_angle_beta 95.944(2)
_cell_angle_gamma 90.00
_cell_formula_units_Z 4
_cell_length_a 10.8406(2)
_cell_length_b 19.1873(4)
_cell_length_c 18.7686(4)
_cell_measurement_reflns_used 12499
_cell_measurement_temperature 100(2)
_cell_measurement_theta_max 28.5473
_cell_measurement_theta_min 2.9276
_cell_volume 3882.91(14)
_computing_cell_refinement 'CrysAlis RED'
_computing_data_collection 'CrysAlis CCD'
_computing_data_reduction 'CrysAlis RED'
_computing_molecular_graphics
;
DIAMOND (Brandenburg, 2006)
MERCURY (Bruno et al. 2002)
;
_computing_publication_material 'WINGX (Farrugia, 1999)'
_computing_structure_refinement 'SHELXL-97 (Sheldrick, 1997)'
_computing_structure_solution 'SHELXL-97 (Sheldrick, 1997)'
_diffrn_ambient_temperature 100(2)
_diffrn_detector_area_resol_mean 10.4223
_diffrn_measured_fraction_theta_full 0.994
_diffrn_measured_fraction_theta_max 0.994
_diffrn_measurement_device_type 'SuperNova, Dual, Cu at zero, Atlas'
_diffrn_measurement_method '\w scans'
_diffrn_radiation_monochromator mirror
_diffrn_radiation_source 'SuperNova (Mo) X-ray Source'
_diffrn_radiation_type MoK\a
_diffrn_radiation_wavelength 0.71073
_diffrn_reflns_av_R_equivalents 0.0539
_diffrn_reflns_av_sigmaI/netI 0.0472
_diffrn_reflns_limit_h_max 12
_diffrn_reflns_limit_h_min -12
_diffrn_reflns_limit_k_max 22
_diffrn_reflns_limit_k_min -22
_diffrn_reflns_limit_l_max 22
_diffrn_reflns_limit_l_min -21
_diffrn_reflns_number 29129
_diffrn_reflns_theta_full 25.00
_diffrn_reflns_theta_max 25.00
_diffrn_reflns_theta_min 2.93
_exptl_absorpt_coefficient_mu 0.802
_exptl_absorpt_correction_T_max 1.00000
_exptl_absorpt_correction_T_min 0.80860
_exptl_absorpt_correction_type multi-scan
_exptl_absorpt_process_details 'Empirical absorption correction (CrysAlis RED, Oxford Diffraction)'
_exptl_crystal_colour colorless
_exptl_crystal_density_diffrn 1.334
_exptl_crystal_density_method 'not measured'
_exptl_crystal_description polyhedral
_exptl_crystal_F_000 1624
_exptl_crystal_size_max 0.09
_exptl_crystal_size_mid 0.07
_exptl_crystal_size_min 0.05
_refine_diff_density_max 0.571
_refine_diff_density_min -0.491
_refine_diff_density_rms 0.082
_refine_ls_extinction_method none
_refine_ls_goodness_of_fit_ref 1.033
_refine_ls_hydrogen_treatment constr
_refine_ls_matrix_type full
_refine_ls_number_parameters 424
_refine_ls_number_reflns 6787
_refine_ls_number_restraints 0
_refine_ls_restrained_S_all 1.033
_refine_ls_R_factor_all 0.0481
_refine_ls_R_factor_gt 0.0357
_refine_ls_shift/su_max 0.001
_refine_ls_shift/su_mean 0.000
_refine_ls_structure_factor_coef Fsqd
_refine_ls_weighting_details 'calc w=1/[\s^2^(Fo^2^)+(0.0414P)^2^+2.0042P] where P=(Fo^2^+2Fc^2^)/3'
_refine_ls_weighting_scheme calc
_refine_ls_wR_factor_gt 0.0829
_refine_ls_wR_factor_ref 0.0884
_reflns_number_gt 5589
_reflns_number_total 6787
_reflns_threshold_expression >2sigma(I)
_cod_data_source_file c2dt31527k.txt
_cod_data_source_block shelxl3
_cod_depositor_comments
;
The following automatic conversions were performed:

'_symmetry_cell_setting' value 'Monoclinic' changed to 'monoclinic'
according to /home/saulius/struct/CIF-dictionaries/cif_core.dic
dictionary named 'cif_core.dic' version 2.4.2 from 2011-04-26.

Automatic conversion script
Id: cif_fix_values 1891 2012-01-12 08:04:46Z andrius 
;
_cod_original_cell_volume 3882.92(14)
_cod_original_sg_symbol_H-M 'P 21/c'
_cod_database_code 7020422

loop_
_symmetry_equiv_pos_as_xyz
'x, y, z'
'-x, y+1/2, -z+1/2'
'-x, -y, -z'
'x, -y-1/2, z-1/2'

loop_
_atom_site_label
_atom_site_type_symbol
_atom_site_fract_x
_atom_site_fract_y
_atom_site_fract_z
_atom_site_U_iso_or_equiv
_atom_site_adp_type
_atom_site_occupancy
_atom_site_symmetry_multiplicity
_atom_site_calc_flag
_atom_site_refinement_flags
C1 C 0.4789(3) 0.12389(15) 0.31633(17) 0.0173(7) Uani 1 1 d .
C2 C 0.5737(3) 0.11092(15) 0.37002(16) 0.0187(7) Uani 1 1 d .
H2 H 0.6512 0.0988 0.3568 0.022 Uiso 1 1 calc R
C3 C 0.5589(3) 0.11515(15) 0.44284(16) 0.0164(7) Uani 1 1 d .
C4 C 0.4402(3) 0.13466(15) 0.46016(16) 0.0171(7) Uani 1 1 d .
C5 C 0.3399(3) 0.14809(16) 0.40797(16) 0.0182(7) Uani 1 1 d .
C6 C 0.3628(3) 0.14129(16) 0.33627(17) 0.0208(7) Uani 1 1 d .
H6 H 0.2979 0.1487 0.3006 0.025 Uiso 1 1 calc R
C7 C 0.2116(3) 0.17163(17) 0.42761(17) 0.0225(7) Uani 1 1 d .
C8 C 0.1558(3) 0.11933(19) 0.47746(19) 0.0309(9) Uani 1 1 d .
H8A H 0.0763 0.1359 0.4884 0.046 Uiso 1 1 calc R
H8B H 0.2101 0.1146 0.5209 0.046 Uiso 1 1 calc R
H8C H 0.1461 0.0749 0.4541 0.046 Uiso 1 1 calc R
C9 C 0.2254(3) 0.24356(18) 0.46308(19) 0.0325(9) Uani 1 1 d .
H9A H 0.1462 0.2589 0.4757 0.049 Uiso 1 1 calc R
H9B H 0.2558 0.2762 0.4303 0.049 Uiso 1 1 calc R
H9C H 0.2829 0.2406 0.5055 0.049 Uiso 1 1 calc R
C10 C 0.1180(3) 0.1788(2) 0.36097(18) 0.0322(9) Uani 1 1 d .
H10A H 0.0394 0.1935 0.3750 0.048 Uiso 1 1 calc R
H10B H 0.1086 0.1347 0.3369 0.048 Uiso 1 1 calc R
H10C H 0.1474 0.2128 0.3292 0.048 Uiso 1 1 calc R
C11 C 0.6684(3) 0.10073(17) 0.49947(16) 0.0197(7) Uani 1 1 d .
C12 C 0.7036(3) 0.16786(17) 0.54156(17) 0.0259(8) Uani 1 1 d .
H12A H 0.6332 0.1844 0.5637 0.039 Uiso 1 1 calc R
H12B H 0.7289 0.2028 0.5094 0.039 Uiso 1 1 calc R
H12C H 0.7707 0.1583 0.5778 0.039 Uiso 1 1 calc R
C13 C 0.6391(3) 0.04058(16) 0.54959(17) 0.0218(7) Uani 1 1 d .
H13A H 0.5664 0.0519 0.5724 0.033 Uiso 1 1 calc R
H13B H 0.7080 0.0338 0.5854 0.033 Uiso 1 1 calc R
H13C H 0.6245 -0.0014 0.5222 0.033 Uiso 1 1 calc R
C14 C 0.7853(3) 0.07740(18) 0.46607(18) 0.0247(8) Uani 1 1 d .
H14A H 0.8511 0.0689 0.5034 0.037 Uiso 1 1 calc R
H14B H 0.8100 0.1133 0.4349 0.037 Uiso 1 1 calc R
H14C H 0.7678 0.0354 0.4391 0.037 Uiso 1 1 calc R
C15 C 0.6990(3) 0.08665(16) 0.19813(16) 0.0176(7) Uani 1 1 d .
C16 C 0.7820(3) 0.12346(16) 0.16053(16) 0.0188(7) Uani 1 1 d .
H16 H 0.7561 0.1648 0.1378 0.023 Uiso 1 1 calc R
C17 C 0.9027(3) 0.10027(16) 0.15590(16) 0.0184(7) Uani 1 1 d .
C18 C 0.9395(3) 0.03861(16) 0.19274(16) 0.0191(7) Uani 1 1 d .
C19 C 0.8577(3) -0.00071(16) 0.23045(16) 0.0188(7) Uani 1 1 d .
C20 C 0.7383(3) 0.02513(16) 0.23211(15) 0.0182(7) Uani 1 1 d .
H20 H 0.6826 0.0003 0.2569 0.022 Uiso 1 1 calc R
C21 C 0.9893(3) 0.14070(17) 0.10961(18) 0.0230(8) Uani 1 1 d .
C22 C 0.9223(3) 0.20383(18) 0.0733(2) 0.0320(9) Uani 1 1 d .
H22A H 0.9775 0.2280 0.0450 0.048 Uiso 1 1 calc R
H22B H 0.8966 0.2347 0.1092 0.048 Uiso 1 1 calc R
H22C H 0.8508 0.1882 0.0430 0.048 Uiso 1 1 calc R
C23 C 1.0254(4) 0.09330(19) 0.04886(19) 0.0325(9) Uani 1 1 d .
H23A H 1.0791 0.1183 0.0203 0.049 Uiso 1 1 calc R
H23B H 0.9520 0.0792 0.0194 0.049 Uiso 1 1 calc R
H23C H 1.0677 0.0528 0.0690 0.049 Uiso 1 1 calc R
C24 C 1.1032(3) 0.16984(18) 0.15521(19) 0.0312(9) Uani 1 1 d .
H24A H 1.1547 0.1944 0.1250 0.047 Uiso 1 1 calc R
H24B H 1.1494 0.1322 0.1787 0.047 Uiso 1 1 calc R
H24C H 1.0768 0.2012 0.1905 0.047 Uiso 1 1 calc R
C25 C 0.8973(3) -0.07051(17) 0.26822(17) 0.0243(8) Uani 1 1 d .
C26 C 0.7906(4) -0.10379(18) 0.3034(2) 0.0329(9) Uani 1 1 d .
H26A H 0.7635 -0.0724 0.3385 0.049 Uiso 1 1 calc R
H26B H 0.8184 -0.1465 0.3263 0.049 Uiso 1 1 calc R
H26C H 0.7230 -0.1133 0.2675 0.049 Uiso 1 1 calc R
C27 C 1.0046(4) -0.0574(2) 0.32773(19) 0.0368(9) Uani 1 1 d .
H27A H 1.0734 -0.0368 0.3071 0.055 Uiso 1 1 calc R
H27B H 1.0300 -0.1009 0.3500 0.055 Uiso 1 1 calc R
H27C H 0.9769 -0.0265 0.3630 0.055 Uiso 1 1 calc R
C28 C 0.9375(4) -0.12279(17) 0.2131(2) 0.0323(9) Uani 1 1 d .
H28A H 1.0046 -0.1034 0.1900 0.048 Uiso 1 1 calc R
H28B H 0.8688 -0.1324 0.1780 0.048 Uiso 1 1 calc R
H28C H 0.9642 -0.1653 0.2370 0.048 Uiso 1 1 calc R
C29 C 0.3751(3) 0.04718(16) 0.06800(17) 0.0201(7) Uani 1 1 d .
C30 C 0.3006(3) 0.02392(18) -0.04596(18) 0.0286(8) Uani 1 1 d .
H30 H 0.2468 0.0003 -0.0795 0.034 Uiso 1 1 calc R
C31 C 0.3821(3) 0.07034(17) -0.06967(17) 0.0240(8) Uani 1 1 d .
H31 H 0.3824 0.0791 -0.1184 0.029 Uiso 1 1 calc R
C32 C 0.4637(3) 0.10392(16) -0.02063(17) 0.0225(8) Uani 1 1 d .
C33 C 0.5595(4) 0.1550(2) -0.04034(18) 0.0342(9) Uani 1 1 d .
H33A H 0.6061 0.1720 0.0024 0.051 Uiso 1 1 calc R
H33B H 0.5192 0.1933 -0.0661 0.051 Uiso 1 1 calc R
H33C H 0.6145 0.1323 -0.0699 0.051 Uiso 1 1 calc R
C34 C 0.5426(3) 0.28150(16) 0.19475(16) 0.0191(7) Uani 1 1 d .
C35 C 0.7014(3) 0.29253(17) 0.28465(17) 0.0220(7) Uani 1 1 d .
C36 C 0.6986(3) 0.36377(17) 0.27490(17) 0.0254(8) Uani 1 1 d .
H36 H 0.7511 0.3931 0.3034 0.030 Uiso 1 1 calc R
C37 C 0.6151(3) 0.38971(17) 0.22135(17) 0.0249(8) Uani 1 1 d .
H37 H 0.6138 0.4376 0.2137 0.030 Uiso 1 1 calc R
C38 C 0.7885(3) 0.25697(19) 0.3403(2) 0.0341(9) Uani 1 1 d .
H38A H 0.7750 0.2075 0.3378 0.051 Uiso 1 1 calc R
H38B H 0.7740 0.2735 0.3869 0.051 Uiso 1 1 calc R
H38C H 0.8725 0.2670 0.3318 0.051 Uiso 1 1 calc R
N1 N 0.2946(3) 0.01080(14) 0.02412(14) 0.0252(6) Uani 1 1 d .
N2 N 0.4608(3) 0.09195(14) 0.05002(14) 0.0219(6) Uani 1 1 d .
N3 N 0.5357(3) 0.35025(14) 0.17962(14) 0.0236(6) Uani 1 1 d .
N4 N 0.6221(2) 0.25137(13) 0.24455(13) 0.0185(6) Uani 1 1 d .
O1 O 0.4120(2) 0.14181(12) 0.52968(11) 0.0242(5) Uani 1 1 d .
H1 H 0.4738 0.1333 0.5573 0.036 Uiso 1 1 calc R
O2 O 1.0576(2) 0.01244(12) 0.19368(12) 0.0272(6) Uani 1 1 d .
H2A H 1.0987 0.0379 0.1701 0.041 Uiso 1 1 calc R
S1 S 0.36574(8) 0.03477(4) 0.16059(4) 0.02081(19) Uani 1 1 d .
S2 S 0.44203(8) 0.22638(4) 0.14261(4) 0.0248(2) Uani 1 1 d .
Sn1 Sn 0.51748(2) 0.123279(11) 0.208169(11) 0.01641(8) Uani 1 1 d .

loop_
_atom_site_aniso_label
_atom_site_aniso_U_11
_atom_site_aniso_U_22
_atom_site_aniso_U_33
_atom_site_aniso_U_23
_atom_site_aniso_U_13
_atom_site_aniso_U_12
C1 0.0164(17) 0.0174(16) 0.0184(16) -0.0030(12) 0.0035(14) -0.0002(13)
C2 0.0134(17) 0.0217(18) 0.0217(17) -0.0001(13) 0.0048(14) -0.0022(13)
C3 0.0127(17) 0.0175(17) 0.0189(17) 0.0008(12) 0.0015(13) -0.0011(13)
C4 0.0200(18) 0.0168(17) 0.0144(16) 0.0012(12) 0.0011(14) -0.0009(13)
C5 0.0174(18) 0.0165(16) 0.0210(17) -0.0017(12) 0.0027(14) -0.0004(13)
C6 0.0201(19) 0.0234(18) 0.0186(17) 0.0028(13) 0.0004(14) -0.0010(14)
C7 0.0164(18) 0.0304(19) 0.0214(17) 0.0004(14) 0.0049(14) 0.0032(14)
C8 0.0171(19) 0.043(2) 0.033(2) 0.0061(16) 0.0069(16) 0.0023(16)
C9 0.028(2) 0.037(2) 0.033(2) -0.0073(16) 0.0041(17) 0.0103(17)
C10 0.020(2) 0.049(2) 0.028(2) 0.0018(16) 0.0032(16) 0.0116(17)
C11 0.0144(18) 0.0250(18) 0.0189(17) 0.0009(13) -0.0020(14) -0.0025(14)
C12 0.026(2) 0.028(2) 0.0220(18) 0.0016(14) -0.0019(15) -0.0066(15)
C13 0.0200(18) 0.0218(18) 0.0226(17) 0.0004(13) -0.0014(14) 0.0007(14)
C14 0.0142(18) 0.0297(19) 0.0294(19) 0.0043(14) -0.0017(15) 0.0013(14)
C15 0.0110(17) 0.0254(18) 0.0159(16) -0.0026(13) -0.0004(13) 0.0022(13)
C16 0.0187(18) 0.0179(17) 0.0194(17) 0.0006(13) -0.0002(14) 0.0016(13)
C17 0.0176(18) 0.0189(17) 0.0192(17) -0.0006(13) 0.0040(14) -0.0020(13)
C18 0.0118(17) 0.0233(18) 0.0220(17) -0.0064(13) 0.0006(14) 0.0016(13)
C19 0.0180(18) 0.0210(17) 0.0171(16) -0.0012(12) 0.0008(14) 0.0012(13)
C20 0.0158(17) 0.0228(17) 0.0156(16) -0.0008(12) 0.0006(13) -0.0028(14)
C21 0.0165(18) 0.0247(19) 0.0289(19) 0.0051(14) 0.0077(15) 0.0003(14)
C22 0.021(2) 0.034(2) 0.043(2) 0.0124(17) 0.0130(18) 0.0015(16)
C23 0.031(2) 0.034(2) 0.036(2) 0.0078(16) 0.0209(18) 0.0050(17)
C24 0.0182(19) 0.027(2) 0.049(2) 0.0034(16) 0.0067(17) -0.0012(15)
C25 0.0233(19) 0.0227(18) 0.0266(18) 0.0040(14) 0.0007(15) 0.0023(15)
C26 0.036(2) 0.029(2) 0.036(2) 0.0154(16) 0.0098(18) 0.0051(17)
C27 0.038(2) 0.038(2) 0.032(2) 0.0073(17) -0.0074(18) 0.0054(18)
C28 0.033(2) 0.0200(18) 0.045(2) 0.0007(15) 0.0082(18) 0.0038(16)
C29 0.0180(18) 0.0173(17) 0.0251(18) -0.0028(13) 0.0027(14) 0.0036(14)
C30 0.022(2) 0.038(2) 0.0245(19) -0.0127(15) -0.0035(15) -0.0010(16)
C31 0.026(2) 0.0275(19) 0.0183(17) -0.0044(14) 0.0017(15) 0.0031(15)
C32 0.026(2) 0.0219(18) 0.0200(18) -0.0005(13) 0.0025(15) 0.0069(15)
C33 0.041(2) 0.040(2) 0.0231(19) 0.0024(16) 0.0078(18) -0.0106(18)
C34 0.0196(18) 0.0236(18) 0.0149(16) -0.0005(13) 0.0053(14) 0.0000(14)
C35 0.0188(19) 0.0263(19) 0.0215(17) 0.0004(14) 0.0046(15) 0.0005(14)
C36 0.026(2) 0.028(2) 0.0215(18) -0.0024(14) 0.0004(15) -0.0027(15)
C37 0.036(2) 0.0202(18) 0.0193(18) -0.0027(13) 0.0040(16) -0.0015(15)
C38 0.029(2) 0.029(2) 0.042(2) 0.0063(16) -0.0090(18) -0.0025(17)
N1 0.0224(16) 0.0274(16) 0.0258(16) -0.0046(12) 0.0025(13) 0.0021(13)
N2 0.0187(16) 0.0250(15) 0.0221(15) -0.0021(11) 0.0035(12) -0.0011(12)
N3 0.0269(17) 0.0227(15) 0.0210(15) 0.0015(12) 0.0024(13) 0.0016(13)
N4 0.0161(15) 0.0218(15) 0.0178(14) -0.0008(11) 0.0032(12) 0.0001(11)
O1 0.0204(13) 0.0370(14) 0.0149(12) -0.0008(9) 0.0010(10) 0.0041(10)
O2 0.0141(13) 0.0273(13) 0.0418(14) 0.0083(11) 0.0100(11) 0.0039(10)
S1 0.0194(5) 0.0223(4) 0.0209(4) 0.0025(3) 0.0028(3) -0.0020(3)
S2 0.0293(5) 0.0225(5) 0.0209(4) 0.0030(3) -0.0053(4) -0.0030(4)
Sn1 0.01247(13) 0.02225(13) 0.01484(13) 0.00167(8) 0.00301(9) 0.00079(9)

loop_
_atom_type_symbol
_atom_type_description
_atom_type_scat_dispersion_real
_atom_type_scat_dispersion_imag
_atom_type_scat_source
C C 0.0033 0.0016 'International Tables Vol C Tables 4.2.6.8 and 6.1.1.4'
H H 0.0000 0.0000 'International Tables Vol C Tables 4.2.6.8 and 6.1.1.4'
N N 0.0061 0.0033 'International Tables Vol C Tables 4.2.6.8 and 6.1.1.4'
O O 0.0106 0.0060 'International Tables Vol C Tables 4.2.6.8 and 6.1.1.4'
S S 0.1246 0.1234 'International Tables Vol C Tables 4.2.6.8 and 6.1.1.4'
Sn Sn -0.6537 1.4246 'International Tables Vol C Tables 4.2.6.8 and 6.1.1.4'

loop_
_geom_angle_atom_site_label_1
_geom_angle_atom_site_label_2
_geom_angle_atom_site_label_3
_geom_angle
C2 C1 C6 118.1(3)
C2 C1 Sn1 119.5(2)
C6 C1 Sn1 122.3(2)
C1 C2 C3 123.4(3)
C1 C2 H2 118.3
C3 C2 H2 118.3
C2 C3 C4 116.2(3)
C2 C3 C11 120.6(3)
C4 C3 C11 123.2(3)
O1 C4 C5 114.2(3)
O1 C4 C3 122.8(3)
C5 C4 C3 123.0(3)
C6 C5 C4 116.7(3)
C6 C5 C7 120.7(3)
C4 C5 C7 122.5(3)
C1 C6 C5 122.5(3)
C1 C6 H6 118.8
C5 C6 H6 118.8
C10 C7 C9 107.5(3)
C10 C7 C8 106.6(3)
C9 C7 C8 110.5(3)
C10 C7 C5 111.6(3)
C9 C7 C5 108.5(3)
C8 C7 C5 112.0(3)
C7 C8 H8A 109.5
C7 C8 H8B 109.5
H8A C8 H8B 109.5
C7 C8 H8C 109.5
H8A C8 H8C 109.5
H8B C8 H8C 109.5
C7 C9 H9A 109.5
C7 C9 H9B 109.5
H9A C9 H9B 109.5
C7 C9 H9C 109.5
H9A C9 H9C 109.5
H9B C9 H9C 109.5
C7 C10 H10A 109.5
C7 C10 H10B 109.5
H10A C10 H10B 109.5
C7 C10 H10C 109.5
H10A C10 H10C 109.5
H10B C10 H10C 109.5
C14 C11 C3 112.4(2)
C14 C11 C13 105.2(3)
C3 C11 C13 111.3(3)
C14 C11 C12 106.4(3)
C3 C11 C12 109.7(3)
C13 C11 C12 111.7(3)
C11 C12 H12A 109.5
C11 C12 H12B 109.5
H12A C12 H12B 109.5
C11 C12 H12C 109.5
H12A C12 H12C 109.5
H12B C12 H12C 109.5
C11 C13 H13A 109.5
C11 C13 H13B 109.5
H13A C13 H13B 109.5
C11 C13 H13C 109.5
H13A C13 H13C 109.5
H13B C13 H13C 109.5
C11 C14 H14A 109.5
C11 C14 H14B 109.5
H14A C14 H14B 109.5
C11 C14 H14C 109.5
H14A C14 H14C 109.5
H14B C14 H14C 109.5
C20 C15 C16 118.8(3)
C20 C15 Sn1 119.0(2)
C16 C15 Sn1 122.2(2)
C15 C16 C17 122.0(3)
C15 C16 H16 119.0
C17 C16 H16 119.0
C16 C17 C18 117.3(3)
C16 C17 C21 120.1(3)
C18 C17 C21 122.5(3)
O2 C18 C19 115.6(3)
O2 C18 C17 122.0(3)
C19 C18 C17 122.4(3)
C20 C19 C18 117.2(3)
C20 C19 C25 120.7(3)
C18 C19 C25 122.1(3)
C15 C20 C19 122.4(3)
C15 C20 H20 118.8
C19 C20 H20 118.8
C24 C21 C22 106.1(3)
C24 C21 C23 112.1(3)
C22 C21 C23 106.4(3)
C24 C21 C17 111.7(3)
C22 C21 C17 110.9(3)
C23 C21 C17 109.5(3)
C21 C22 H22A 109.5
C21 C22 H22B 109.5
H22A C22 H22B 109.5
C21 C22 H22C 109.5
H22A C22 H22C 109.5
H22B C22 H22C 109.5
C21 C23 H23A 109.5
C21 C23 H23B 109.5
H23A C23 H23B 109.5
C21 C23 H23C 109.5
H23A C23 H23C 109.5
H23B C23 H23C 109.5
C21 C24 H24A 109.5
C21 C24 H24B 109.5
H24A C24 H24B 109.5
C21 C24 H24C 109.5
H24A C24 H24C 109.5
H24B C24 H24C 109.5
C28 C25 C26 107.3(3)
C28 C25 C27 110.4(3)
C26 C25 C27 107.5(3)
C28 C25 C19 109.9(3)
C26 C25 C19 111.8(3)
C27 C25 C19 109.9(3)
C25 C26 H26A 109.5
C25 C26 H26B 109.5
H26A C26 H26B 109.5
C25 C26 H26C 109.5
H26A C26 H26C 109.5
H26B C26 H26C 109.5
C25 C27 H27A 109.5
C25 C27 H27B 109.5
H27A C27 H27B 109.5
C25 C27 H27C 109.5
H27A C27 H27C 109.5
H27B C27 H27C 109.5
C25 C28 H28A 109.5
C25 C28 H28B 109.5
H28A C28 H28B 109.5
C25 C28 H28C 109.5
H28A C28 H28C 109.5
H28B C28 H28C 109.5
N2 C29 N1 127.5(3)
N2 C29 S1 116.6(2)
N1 C29 S1 115.9(2)
N1 C30 C31 122.7(3)
N1 C30 H30 118.7
C31 C30 H30 118.7
C30 C31 C32 118.9(3)
C30 C31 H31 120.5
C32 C31 H31 120.5
N2 C32 C31 120.1(3)
N2 C32 C33 116.1(3)
C31 C32 C33 123.8(3)
C32 C33 H33A 109.5
C32 C33 H33B 109.5
H33A C33 H33B 109.5
C32 C33 H33C 109.5
H33A C33 H33C 109.5
H33B C33 H33C 109.5
N4 C34 N3 126.0(3)
N4 C34 S2 116.8(2)
N3 C34 S2 117.2(2)
N4 C35 C36 120.4(3)
N4 C35 C38 116.4(3)
C36 C35 C38 123.2(3)
C37 C36 C35 117.4(3)
C37 C36 H36 121.3
C35 C36 H36 121.3
N3 C37 C36 124.0(3)
N3 C37 H37 118.0
C36 C37 H37 118.0
C35 C38 H38A 109.5
C35 C38 H38B 109.5
H38A C38 H38B 109.5
C35 C38 H38C 109.5
H38A C38 H38C 109.5
H38B C38 H38C 109.5
C29 N1 C30 114.3(3)
C29 N2 C32 116.5(3)
C37 N3 C34 114.3(3)
C34 N4 C35 117.9(3)
C4 O1 H1 109.5
C18 O2 H2A 109.5
C29 S1 Sn1 99.16(11)
C34 S2 Sn1 92.96(11)
C1 Sn1 C15 111.43(12)
C1 Sn1 S2 113.11(8)
C15 Sn1 S2 119.56(9)
C1 Sn1 S1 99.24(9)
C15 Sn1 S1 109.31(9)
S2 Sn1 S1 101.57(3)

loop_
_geom_bond_atom_site_label_1
_geom_bond_atom_site_label_2
_geom_bond_distance
C1 C2 1.385(4)
C1 C6 1.390(4)
C1 Sn1 2.115(3)
C2 C3 1.395(4)
C2 H2 0.9300
C3 C4 1.410(4)
C3 C11 1.534(4)
C4 O1 1.377(3)
C4 C5 1.410(4)
C5 C6 1.400(4)
C5 C7 1.543(4)
C6 H6 0.9300
C7 C10 1.533(5)
C7 C9 1.533(5)
C7 C8 1.538(4)
C8 H8A 0.9600
C8 H8B 0.9600
C8 H8C 0.9600
C9 H9A 0.9600
C9 H9B 0.9600
C9 H9C 0.9600
C10 H10A 0.9600
C10 H10B 0.9600
C10 H10C 0.9600
C11 C14 1.537(4)
C11 C13 1.543(4)
C11 C12 1.538(4)
C12 H12A 0.9600
C12 H12B 0.9600
C12 H12C 0.9600
C13 H13A 0.9600
C13 H13B 0.9600
C13 H13C 0.9600
C14 H14A 0.9600
C14 H14B 0.9600
C14 H14C 0.9600
C15 C20 1.387(4)
C15 C16 1.392(4)
C15 Sn1 2.116(3)
C16 C17 1.393(4)
C16 H16 0.9300
C17 C18 1.407(4)
C17 C21 1.552(4)
C18 O2 1.373(4)
C18 C19 1.410(4)
C19 C20 1.390(4)
C19 C25 1.555(4)
C20 H20 0.9300
C21 C24 1.533(5)
C21 C22 1.536(5)
C21 C23 1.540(5)
C22 H22A 0.9600
C22 H22B 0.9600
C22 H22C 0.9600
C23 H23A 0.9600
C23 H23B 0.9600
C23 H23C 0.9600
C24 H24A 0.9600
C24 H24B 0.9600
C24 H24C 0.9600
C25 C28 1.536(5)
C25 C26 1.530(5)
C25 C27 1.547(5)
C26 H26A 0.9600
C26 H26B 0.9600
C26 H26C 0.9600
C27 H27A 0.9600
C27 H27B 0.9600
C27 H27C 0.9600
C28 H28A 0.9600
C28 H28B 0.9600
C28 H28C 0.9600
C29 N2 1.334(4)
C29 N1 1.333(4)
C29 S1 1.767(3)
C30 N1 1.347(4)
C30 C31 1.362(5)
C30 H30 0.9300
C31 C32 1.370(5)
C31 H31 0.9300
C32 N2 1.349(4)
C32 C33 1.502(5)
C33 H33A 0.9600
C33 H33B 0.9600
C33 H33C 0.9600
C34 N4 1.336(4)
C34 N3 1.350(4)
C34 S2 1.745(3)
C35 N4 1.340(4)
C35 C36 1.379(4)
C35 C38 1.498(5)
C36 C37 1.374(5)
C36 H36 0.9300
C37 N3 1.337(4)
C37 H37 0.9300
C38 H38A 0.9600
C38 H38B 0.9600
C38 H38C 0.9600
O1 H1 0.8200
O2 H2A 0.8200
S1 Sn1 2.4664(8)
S2 Sn1 2.4265(8)
